data_7027038
loop_
_publ_author_name
'Croucher, Paul D.'
'Nichols, Peter J.'
'Raston, Colin L.'

_publ_section_title
;
 Confinement of C60 in an extended saddle shaped nickel(II) macrocycle
;
_journal_issue 3
_journal_name_full 'Journal of the Chemical Society, Dalton Transactions'
_journal_page_first 279
_journal_paper_doi 10.1039/a805893h
_journal_year 1999
_chemical_formula_moiety 'C60, 2(C S2), C26 H30 N4 Ni'
_chemical_formula_sum 'C88 H30 N4 Ni S4'
_chemical_formula_weight 1330.17
_space_group_IT_number 15
_symmetry_cell_setting monoclinic
_symmetry_Int_Tables_number 15
_symmetry_space_group_name_Hall '-C 2yc'
_symmetry_space_group_name_H-M 'C 1 2/c 1'
_audit_creation_date 1998-06-02
_audit_creation_method 'by teXsan v1.8'
_audit_update_record
;
?
;
_cell_angle_alpha 90
_cell_angle_beta 105.711(1)
_cell_angle_gamma 90
_cell_formula_units_Z 4
_cell_length_a 21.8510(5)
_cell_length_b 13.2492(4)
_cell_length_c 19.6201(5)
_cell_measurement_reflns_used 0
_cell_measurement_temperature 546.4
_cell_measurement_theta_max 0.0
_cell_measurement_theta_min 0.0
_cell_volume 5468.0(3)
_computing_cell_refinement 'MSC/AFC Diffractometer Control'
_computing_data_collection 'MSC/AFC Diffractometer Control'
_computing_data_reduction 'teXsan (MSC, 1992-1997)'
_computing_publication_material 'teXsan (MSC, 1992-1997)'
_computing_structure_refinement 'teXsan (MSC, 1992-1997)'
_diffrn_ambient_temperature 546.4
_diffrn_measurement_device_type unknown
_diffrn_orient_matrix_UB_11 0.00000
_diffrn_orient_matrix_UB_12 0.00000
_diffrn_orient_matrix_UB_13 0.00000
_diffrn_orient_matrix_UB_21 0.00000
_diffrn_orient_matrix_UB_22 0.00000
_diffrn_orient_matrix_UB_23 0.00000
_diffrn_orient_matrix_UB_31 0.00000
_diffrn_orient_matrix_UB_32 0.00000
_diffrn_orient_matrix_UB_33 0.00000
_diffrn_radiation_detector 'scintillation counter'
_diffrn_radiation_monochromator graphite
_diffrn_radiation_source 'X-ray tube'
_diffrn_radiation_type 'Mo K\a'
_diffrn_radiation_wavelength 0.7107
_diffrn_reflns_av_R_equivalents 0.00000
_diffrn_reflns_av_sigmaI/netI 0.040
_diffrn_reflns_limit_h_max 29
_diffrn_reflns_limit_h_min 0
_diffrn_reflns_limit_k_max 17
_diffrn_reflns_limit_k_min 0
_diffrn_reflns_limit_l_max 25
_diffrn_reflns_limit_l_min -25
_diffrn_reflns_number 7032
_diffrn_reflns_reduction_process 'Lp corrections applied'
_diffrn_reflns_theta_max 28.28
_diffrn_reflns_theta_min 3.02
_diffrn_standards_decay_% 0.00
_diffrn_standards_interval_count 0
_diffrn_standards_number 0
_exptl_absorpt_coefficient_mu 0.620
_exptl_absorpt_correction_type none
_exptl_crystal_colour unknown
_exptl_crystal_density_diffrn 1.196
_exptl_crystal_density_meas ?
_exptl_crystal_description unknown
_exptl_crystal_F_000 2004.00
_exptl_crystal_size_max 0.00
_exptl_crystal_size_mid 0.00
_exptl_crystal_size_min 0.00
_refine_diff_density_max 2.21
_refine_diff_density_min -1.95
_refine_ls_extinction_method none
_refine_ls_goodness_of_fit_all 8.748
_refine_ls_goodness_of_fit_ref 8.748
_refine_ls_hydrogen_treatment noref
_refine_ls_matrix_type full
_refine_ls_number_constraints 0
_refine_ls_number_parameters 438
_refine_ls_number_reflns 5070
_refine_ls_number_restraints 0
_refine_ls_R_factor_all 0.0882
_refine_ls_R_factor_gt 0.0882
_refine_ls_shift/su_max 0.0000
_refine_ls_shift/su_mean 0.0000
_refine_ls_structure_factor_coef F
_refine_ls_weighting_details 'w = 1/[\s^2^(Fo)]'
_refine_ls_weighting_scheme sigma
_refine_ls_wR_factor_all 0.0893
_refine_ls_wR_factor_ref 0.0893
_reflns_number_gt 5070
_reflns_number_total 7032
_reflns_threshold_expression I>3.00\s(I)
_cod_data_source_file 805893hsup1.cif
_cod_data_source_block '[Ni(OMTAA)C60](CS2)2'
_cod_depositor_comments
;
The following automatic conversions were performed:

'_exptl_crystal_density_meas' value 'not measured' was changed to '?'
- the value is perceived as not measured.

Automatic conversion script
Id: cif_fix_values 3008 2015-01-20 13:52:24Z robertas 

2018-12-07
Z value changed to be consistent with given formula and more according to usual
chemical conventions.                 miguel
;
_cod_original_formula_weight 1312.74
_cod_original_formula_moiety 'C87 H30 N4 Ni2 S2 '
_cod_original_formula_units_Z 3
_cod_original_cell_volume 5468.0(2)
_cod_original_sg_symbol_H-M 'C 2/c      '
_cod_original_formula_sum 'C87 H30 N4 Ni2 S2 '
_cod_database_code 7027038

loop_
_symmetry_equiv_pos_as_xyz
'   +x,   +y,   +z'
'1/2+x,1/2+y,   +z'
'   -x,   +y,1/2-z'
1/2-x,1/2+y,1/2-z
'   -x,   -y,   -z'
'1/2-x,1/2-y,   -z'
'   +x,   -y,1/2+z'
1/2+x,1/2-y,1/2+z

loop_
_atom_site_label
_atom_site_fract_x
_atom_site_fract_y
_atom_site_fract_z
_atom_site_U_iso_or_equiv
_atom_site_occupancy
_atom_site_adp_type
_atom_site_calc_flag
Ni(1) 0.5000 0.07977(6) 0.2500 0.000209(3) 1.000 Uani d
S(1) 0.7922(2) 0.1643(2) 0.4561(2) 0.00208(3) 1.000 Uani d
S(2) 0.7968(1) 0.3648(2) 0.3804(1) 0.00120(1) 1.000 Uani d
N(1) 0.4703(2) 0.0814(3) 0.1516(2) 0.00023(1) 1.000 Uani d
N(2) 0.5851(1) 0.0793(3) 0.2508(2) 0.00022(1) 1.000 Uani d
C(1) 0.5026(2) 0.1180(3) 0.1088(2) 0.00025(1) 1.000 Uani d
C(2) 0.4704(2) 0.1455(4) 0.0326(2) 0.00039(1) 1.000 Uani d
C(3) 0.5675(2) 0.1380(3) 0.1328(2) 0.00025(1) 1.000 Uani d
C(4) 0.6083(2) 0.1158(3) 0.1992(2) 0.00023(1) 1.000 Uani d
C(5) 0.6770(2) 0.1403(4) 0.2103(2) 0.00033(1) 1.000 Uani d
C(6) 0.6234(2) 0.0411(3) 0.3164(2) 0.00022(1) 1.000 Uani d
C(7) 0.6813(2) -0.0096(3) 0.3278(2) 0.00028(1) 1.000 Uani d
C(8) 0.7102(2) -0.0558(3) 0.3918(3) 0.00030(1) 1.000 Uani d
C(9) 0.7711(2) -0.1140(4) 0.4006(3) 0.00046(3) 1.000 Uani d
C(10) 0.6797(2) -0.0518(3) 0.4464(2) 0.00030(1) 1.000 Uani d
C(11) 0.7073(2) -0.1066(4) 0.5156(3) 0.00046(3) 1.000 Uani d
C(12) 0.6216(2) -0.0039(3) 0.4344(2) 0.00027(1) 1.000 Uani d
C(13) 0.5928(2) 0.0429(3) 0.3708(2) 0.00022(1) 1.000 Uani d
C(14) 0.8362(2) 0.0276(4) 0.1852(3) 0.00043(3) 1.000 Uani d
C(15) 0.8360(2) 0.1323(4) 0.1848(3) 0.00037(1) 1.000 Uani d
C(16) 0.8620(2) 0.1853(4) 0.1356(3) 0.00037(1) 1.000 Uani d
C(17) 0.8867(2) 0.1341(4) 0.0883(2) 0.00041(3) 1.000 Uani d
C(18) 0.8870(2) 0.0261(4) 0.0875(3) 0.00044(3) 1.000 Uani d
C(19) 0.8621(2) -0.0272(4) 0.1358(3) 0.00051(3) 1.000 Uani d
C(20) 0.8946(3) -0.1170(5) 0.1710(4) 0.00077(3) 1.000 Uani d
C(21) 0.8889(3) -0.1157(5) 0.2455(5) 0.00094(4) 1.000 Uani d
C(22) 0.8522(3) -0.0251(5) 0.2532(3) 0.00065(3) 1.000 Uani d
C(23) 0.8674(3) 0.0298(7) 0.3144(4) 0.00082(4) 1.000 Uani d
C(24) 0.8677(3) 0.1338(7) 0.3139(3) 0.00082(4) 1.000 Uani d
C(25) 0.8523(2) 0.1848(5) 0.2517(3) 0.00054(3) 1.000 Uani d
C(26) 0.8893(3) 0.2750(5) 0.2448(3) 0.00065(3) 1.000 Uani d
C(27) 0.8948(2) 0.2748(4) 0.1711(3) 0.00053(3) 1.000 Uani d
C(28) 0.9496(3) 0.3056(5) 0.1572(4) 0.00077(3) 1.000 Uani d
C(29) 0.9745(3) 0.2542(5) 0.1098(3) 0.00070(3) 1.000 Uani d
C(30) 0.9444(3) 0.1699(5) 0.0747(3) 0.00057(3) 1.000 Uani d
C(31) 0.9823(3) 0.0817(7) 0.0661(3) 0.00081(3) 1.000 Uani d
C(32) 0.9452(3) -0.0105(6) 0.0748(3) 0.00071(3) 1.000 Uani d
C(33) 0.9736(3) -0.0931(7) 0.1093(4) 0.00094(4) 1.000 Uani d
C(34) 0.9494(4) -0.1459(5) 0.1567(5) 0.00098(4) 1.000 Uani d
C(35) 0.9392(4) -0.1458(7) 0.2996(6) 0.00125(4) 1.000 Uani d
C(36) 0.9543(4) -0.0910(8) 0.3638(5) 0.00111(4) 1.000 Uani d
C(37) 0.9216(3) -0.0058(9) 0.3741(4) 0.00094(4) 1.000 Uani d
C(38) 0.9229(3) 0.1676(7) 0.3742(3) 0.00076(3) 1.000 Uani d
C(39) 0.9400(3) 0.3084(5) 0.2987(4) 0.00082(3) 1.000 Uani d
C(40) 1.0040(3) 0.3414(4) 0.2171(4) 0.00072(3) 1.000 Uani d
C(41) 1.0452(3) 0.2536(6) 0.1371(4) 0.00080(3) 1.000 Uani d
C(42) 1.0462(3) 0.0810(8) 0.0915(3) 0.00100(4) 1.000 Uani d
C(43) 0.9951(4) -0.1807(5) 0.2834(4) 0.00114(4) 1.000 Uani d
C(44) 0.7916(3) 0.2637(6) 0.4171(4) 0.00086(3) 1.000 Uani d
H(1) 0.4266 0.1286 0.0219 0.000 1.000 Uiso c
H(2) 0.4748 0.2159 0.0261 0.000 1.000 Uiso c
H(3) 0.4897 0.1092 0.0021 0.000 1.000 Uiso c
H(4) 0.5862 0.1706 0.1002 0.000 1.000 Uiso c
H(5) 0.6817 0.2107 0.2042 0.000 1.000 Uiso c
H(6) 0.6930 0.1043 0.1769 0.000 1.000 Uiso c
H(7) 0.7001 0.1214 0.2569 0.000 1.000 Uiso c
H(8) 0.7015 -0.0126 0.2906 0.000 1.000 Uiso c
H(9) 0.7641 -0.1678 0.3674 0.001 1.000 Uiso c
H(10) 0.8030 -0.0703 0.3927 0.001 1.000 Uiso c
H(11) 0.7845 -0.1406 0.4473 0.001 1.000 Uiso c
H(12) 0.7475 -0.1342 0.5160 0.001 1.000 Uiso c
H(13) 0.7122 -0.0606 0.5539 0.001 1.000 Uiso c
H(14) 0.6794 -0.1595 0.5204 0.001 1.000 Uiso c
H(15) 0.6007 -0.0030 0.4710 0.000 1.000 Uiso c

loop_
_atom_site_aniso_label
_atom_site_aniso_U_11
_atom_site_aniso_U_22
_atom_site_aniso_U_33
_atom_site_aniso_U_12
_atom_site_aniso_U_13
_atom_site_aniso_U_23
Ni(1) 0.0158(4) 0.0184(5) 0.0154(4) 0.0000 0.0046(3) 0.0000
S(1) 0.266(4) 0.076(2) 0.235(4) -0.039(2) 0.216(4) -0.041(2)
S(2) 0.104(2) 0.099(2) 0.081(1) 0.066(1) 0.026(1) 0.010(1)
N(1) 0.020(2) 0.018(2) 0.016(2) 0.002(2) 0.006(2) -0.001(2)
N(2) 0.017(2) 0.018(2) 0.017(2) -0.001(2) 0.005(2) 0.000(2)
C(1) 0.026(2) 0.014(2) 0.021(2) 0.001(2) 0.009(2) -0.001(2)
C(2) 0.032(3) 0.036(3) 0.024(3) -0.002(2) 0.005(2) 0.010(2)
C(3) 0.022(2) 0.022(3) 0.019(2) -0.001(2) 0.011(2) 0.003(2)
C(4) 0.019(2) 0.014(2) 0.023(3) -0.001(2) 0.008(2) -0.002(2)
C(5) 0.017(2) 0.028(3) 0.032(3) 0.000(2) 0.008(2) 0.009(2)
C(6) 0.015(2) 0.017(2) 0.017(2) -0.004(2) -0.002(2) 0.003(2)
C(7) 0.021(2) 0.022(3) 0.026(3) -0.002(2) 0.008(2) 0.005(2)
C(8) 0.018(2) 0.017(3) 0.034(3) -0.002(2) 0.003(2) 0.003(2)
C(9) 0.028(3) 0.039(3) 0.042(3) 0.006(2) 0.014(3) 0.014(3)
C(10) 0.021(2) 0.026(3) 0.022(3) -0.005(2) -0.001(2) 0.001(2)
C(11) 0.034(3) 0.044(4) 0.027(3) 0.007(2) 0.004(2) 0.006(2)
C(12) 0.023(2) 0.021(3) 0.017(2) -0.001(2) 0.003(2) -0.001(2)
C(13) 0.015(2) 0.015(2) 0.018(2) -0.002(2) 0.002(2) -0.002(2)
C(14) 0.013(2) 0.051(4) 0.034(3) -0.014(2) -0.002(2) 0.004(3)
C(15) 0.013(2) 0.042(4) 0.031(3) 0.001(2) 0.003(2) -0.003(3)
C(16) 0.016(2) 0.031(3) 0.032(3) 0.008(2) -0.007(2) 0.004(2)
C(17) 0.023(3) 0.049(4) 0.016(3) 0.000(2) -0.008(2) 0.008(2)
C(18) 0.027(3) 0.051(4) 0.021(3) -0.002(3) -0.006(2) -0.015(3)
C(19) 0.023(3) 0.036(4) 0.046(4) -0.009(2) -0.013(3) -0.008(3)
C(20) 0.045(4) 0.026(4) 0.096(6) -0.017(3) -0.012(4) -0.020(4)
C(21) 0.052(4) 0.047(5) 0.098(6) -0.039(4) -0.021(4) 0.038(4)
C(22) 0.030(3) 0.067(5) 0.054(4) -0.030(3) 0.009(3) 0.014(4)
C(23) 0.037(4) 0.112(7) 0.054(5) -0.028(4) 0.025(4) 0.009(5)
C(24) 0.031(4) 0.122(7) 0.054(5) 0.006(4) 0.034(4) -0.003(5)
C(25) 0.018(3) 0.072(5) 0.041(4) 0.017(3) 0.010(3) -0.004(3)
C(26) 0.028(3) 0.047(4) 0.064(4) 0.029(3) -0.013(3) -0.026(3)
C(27) 0.030(3) 0.019(3) 0.068(4) 0.011(2) -0.002(3) 0.011(3)
C(28) 0.053(4) 0.044(4) 0.075(5) 0.007(3) 0.000(4) 0.040(4)
C(29) 0.049(4) 0.065(5) 0.047(4) -0.004(4) 0.006(3) 0.040(4)
C(30) 0.034(3) 0.081(5) 0.017(3) -0.003(3) 0.004(3) 0.017(3)
C(31) 0.042(3) 0.142(7) 0.009(3) -0.004(4) 0.009(3) -0.010(4)
C(32) 0.045(4) 0.092(6) 0.023(3) 0.014(4) -0.002(3) -0.031(3)
C(33) 0.061(5) 0.078(6) 0.067(5) 0.017(5) -0.010(4) -0.061(5)
C(34) 0.075(6) 0.030(4) 0.100(7) -0.001(4) -0.019(5) -0.032(4)
C(35) 0.073(6) 0.058(6) 0.141(9) -0.038(5) -0.013(6) 0.070(6)
C(36) 0.082(6) 0.102(8) 0.064(6) -0.055(6) -0.006(5) 0.059(6)
C(37) 0.051(5) 0.136(8) 0.039(4) -0.035(5) 0.020(4) 0.034(5)
C(38) 0.030(3) 0.129(7) 0.024(3) 0.012(4) 0.012(3) -0.024(4)
C(39) 0.061(5) 0.045(4) 0.083(6) 0.025(4) 0.010(4) -0.032(4)
C(40) 0.052(4) 0.016(3) 0.092(6) -0.011(3) 0.002(5) 0.014(3)
C(41) 0.053(4) 0.082(6) 0.055(5) -0.025(4) 0.017(4) 0.036(4)
C(42) 0.049(4) 0.165(9) 0.033(4) 0.011(6) 0.027(3) -0.011(5)
C(43) 0.071(5) 0.019(4) 0.15(1) -0.009(4) -0.025(8) 0.032(4)
C(44) 0.082(5) 0.061(5) 0.076(5) 0.014(4) 0.047(4) -0.019(4)

loop_
_atom_type_symbol
_atom_type_oxidation_number
_atom_type_number_in_cell
_atom_type_scat_dispersion_real
_atom_type_scat_dispersion_imag
_atom_type_scat_source
C 0 261 0.002 0.002
;International Tables for Crystallography
(1992, Vol. C, Tables 4.2.6.8 and 6.1.1.1)
;
H 0 90 0.000 0.000
;International Tables for Crystallography
(1992, Vol. C, Table 6.1.1.2)
;
N 0 12 0.004 0.003
;International Tables for Crystallography
(1992, Vol. C, Tables 4.2.6.8 and 6.1.1.1)
;
Ni 0 6 0.285 1.113
;International Tables for Crystallography
(1992, Vol. C, Tables 4.2.6.8 and 6.1.1.1)
;
S 0 6 0.110 0.124
;International Tables for Crystallography
(1992, Vol. C, Tables 4.2.6.8 and 6.1.1.1)
;

loop_
_geom_angle_atom_site_label_1
_geom_angle_atom_site_label_2
_geom_angle_atom_site_label_3
_geom_angle
_geom_angle_site_symmetry_1
_geom_angle_site_symmetry_3
_geom_angle_publ_flag
N(1) Ni(1) N(1) 178.7(2) . 2_655 yes
N(1) Ni(1) N(2) 94.4(1) . . yes
N(1) Ni(1) N(2) 85.6(1) . 2_655 yes
N(1) Ni(1) N(2) 85.6(1) 2_655 . yes
N(1) Ni(1) N(2) 94.4(1) 2_655 2_655 yes
N(2) Ni(1) N(2) 179.6(2) . 2_655 yes
Ni(1) N(1) C(1) 124.3(3) . . yes
Ni(1) N(1) C(13) 110.7(2) . 2_655 yes
C(1) N(1) C(13) 124.9(4) . 2_655 yes
Ni(1) N(2) C(4) 125.2(3) . . yes
Ni(1) N(2) C(6) 110.5(2) . . yes
C(4) N(2) C(6) 124.2(3) . . yes
N(1) C(1) C(2) 121.9(4) . . yes
N(1) C(1) C(3) 121.6(4) . . yes
C(2) C(1) C(3) 116.5(4) . . yes
C(1) C(2) H(1) 109.5 . . no
C(1) C(2) H(2) 109.5 . . no
C(1) C(2) H(3) 109.5 . . no
H(1) C(2) H(2) 109.5 . . no
H(1) C(2) H(3) 109.5 . . no
H(2) C(2) H(3) 109.5 . . no
C(1) C(3) C(4) 127.5(4) . . yes
C(1) C(3) H(4) 116.2 . . no
C(4) C(3) H(4) 116.2 . . no
N(2) C(4) C(3) 120.3(4) . . yes
N(2) C(4) C(5) 122.6(4) . . yes
C(3) C(4) C(5) 116.9(3) . . yes
C(4) C(5) H(5) 109.5 . . no
C(4) C(5) H(6) 109.5 . . no
C(4) C(5) H(7) 109.5 . . no
H(5) C(5) H(6) 109.5 . . no
H(5) C(5) H(7) 109.5 . . no
H(6) C(5) H(7) 109.5 . . no
N(2) C(6) C(7) 126.9(4) . . yes
N(2) C(6) C(13) 113.4(3) . . yes
C(7) C(6) C(13) 118.9(4) . . yes
C(6) C(7) C(8) 121.9(4) . . yes
C(6) C(7) H(8) 119.1 . . no
C(8) C(7) H(8) 119.0 . . no
C(7) C(8) C(9) 120.1(4) . . yes
C(7) C(8) C(10) 118.7(4) . . yes
C(9) C(8) C(10) 121.1(4) . . yes
C(8) C(9) H(9) 109.5 . . no
C(8) C(9) H(10) 109.5 . . no
C(8) C(9) H(11) 109.5 . . no
H(9) C(9) H(10) 109.5 . . no
H(9) C(9) H(11) 109.5 . . no
H(10) C(9) H(11) 109.5 . . no
C(8) C(10) C(11) 120.6(4) . . yes
C(8) C(10) C(12) 119.3(4) . . yes
C(11) C(10) C(12) 119.9(4) . . yes
C(10) C(11) H(12) 109.5 . . no
C(10) C(11) H(13) 109.5 . . no
C(10) C(11) H(14) 109.5 . . no
H(12) C(11) H(13) 109.5 . . no
H(12) C(11) H(14) 109.5 . . no
H(13) C(11) H(14) 109.5 . . no
C(10) C(12) C(13) 122.2(4) . . yes
C(10) C(12) H(15) 118.9 . . no
C(13) C(12) H(15) 118.9 . . no
N(1) C(13) C(6) 113.0(4) 2_655 . yes
N(1) C(13) C(12) 127.3(3) 2_655 . yes
C(6) C(13) C(12) 119.0(4) . . yes
C(15) C(14) C(19) 120.0(5) . . yes
C(15) C(14) C(22) 118.8(5) . . yes
C(19) C(14) C(22) 109.5(5) . . yes
C(14) C(15) C(16) 119.6(4) . . yes
C(14) C(15) C(25) 118.6(5) . . yes
C(16) C(15) C(25) 109.4(5) . . yes
C(15) C(16) C(17) 121.0(5) . . yes
C(15) C(16) C(27) 108.1(4) . . yes
C(17) C(16) C(27) 119.4(4) . . yes
C(16) C(17) C(18) 120.3(4) . . yes
C(16) C(17) C(30) 119.2(5) . . yes
C(18) C(17) C(30) 108.8(5) . . yes
C(17) C(18) C(19) 119.5(5) . . yes
C(17) C(18) C(32) 110.1(5) . . yes
C(19) C(18) C(32) 118.0(6) . . yes
C(14) C(19) C(18) 119.6(5) . . yes
C(14) C(19) C(20) 108.7(5) . . yes
C(18) C(19) C(20) 120.0(5) . . yes
C(19) C(20) C(21) 107.0(6) . . yes
C(19) C(20) C(34) 118.4(7) . . yes
C(21) C(20) C(34) 121.1(7) . . yes
C(20) C(21) C(22) 107.5(6) . . yes
C(20) C(21) C(35) 119.5(8) . . yes
C(22) C(21) C(35) 120.3(9) . . yes
C(14) C(22) C(21) 107.3(6) . . yes
C(14) C(22) C(23) 119.4(7) . . yes
C(21) C(22) C(23) 121.0(7) . . yes
C(22) C(23) C(24) 121.7(7) . . yes
C(22) C(23) C(37) 118.2(8) . . yes
C(24) C(23) C(37) 108.5(7) . . yes
C(23) C(24) C(25) 120.4(7) . . yes
C(23) C(24) C(38) 107.1(7) . . yes
C(25) C(24) C(38) 120.6(7) . . yes
C(15) C(25) C(24) 121.2(6) . . yes
C(15) C(25) C(26) 108.3(5) . . yes
C(24) C(25) C(26) 118.6(6) . . yes
C(25) C(26) C(27) 106.3(5) . . yes
C(25) C(26) C(39) 122.6(6) . . yes
C(27) C(26) C(39) 119.1(6) . . yes
C(16) C(27) C(26) 107.9(5) . . yes
C(16) C(27) C(28) 119.6(6) . . yes
C(26) C(27) C(28) 120.2(6) . . yes
C(27) C(28) C(29) 121.1(7) . . yes
C(27) C(28) C(40) 119.3(6) . . yes
C(29) C(28) C(40) 108.1(6) . . yes
C(28) C(29) C(30) 121.0(5) . . yes
C(28) C(29) C(41) 108.7(6) . . yes
C(30) C(29) C(41) 118.7(7) . . yes
C(17) C(30) C(29) 119.7(5) . . yes
C(17) C(30) C(31) 108.0(6) . . yes
C(29) C(30) C(31) 119.6(5) . . yes
C(30) C(31) C(32) 107.2(5) . . yes
C(30) C(31) C(42) 121.5(7) . . yes
C(32) C(31) C(42) 119.2(8) . . yes
C(18) C(32) C(31) 105.9(6) . . yes
C(18) C(32) C(33) 119.6(7) . . yes
C(31) C(32) C(33) 121.9(6) . . yes
C(32) C(33) C(34) 122.8(7) . . yes
C(32) C(33) C(36) 117.0(9) . 2_755 yes
C(34) C(33) C(36) 109.0(9) . 2_755 yes
C(20) C(34) C(33) 121.2(7) . . yes
C(20) C(34) C(43) 119.5(9) . 2_755 yes
C(33) C(34) C(43) 107.7(7) . 2_755 yes
C(21) C(35) C(36) 119(1) . . yes
C(21) C(35) C(43) 119(1) . . yes
C(36) C(35) C(43) 111.0(9) . . yes
C(33) C(36) C(35) 106(1) 2_755 . yes
C(33) C(36) C(37) 119.5(9) 2_755 . yes
C(35) C(36) C(37) 123.1(8) . . yes
C(23) C(37) C(36) 118.4(8) . . yes
C(23) C(37) C(42) 107.6(8) . 2_755 yes
C(36) C(37) C(42) 121.5(8) . 2_755 yes
C(24) C(38) C(41) 116.6(7) . 2_755 yes
C(24) C(38) C(42) 108.1(7) . 2_755 yes
C(41) C(38) C(42) 123.4(6) 2_755 2_755 yes
C(26) C(39) C(40) 119.7(7) . 2_755 yes
C(26) C(39) C(41) 117.4(7) . 2_755 yes
C(40) C(39) C(41) 110.7(6) 2_755 2_755 yes
C(28) C(40) C(39) 106.2(6) . 2_755 yes
C(28) C(40) C(40) 118.0(7) . 2_755 yes
C(39) C(40) C(40) 123.7(8) 2_755 2_755 yes
C(29) C(41) C(38) 117.6(7) . 2_755 yes
C(29) C(41) C(39) 106.3(7) . 2_755 yes
C(38) C(41) C(39) 124.2(7) 2_755 2_755 yes
C(31) C(42) C(37) 120.8(9) . 2_755 yes
C(31) C(42) C(38) 119.1(8) . 2_755 yes
C(37) C(42) C(38) 108.7(7) 2_755 2_755 yes
C(34) C(43) C(35) 106.6(8) 2_755 . yes
C(34) C(43) C(43) 116(1) 2_755 2_755 yes
C(35) C(43) C(43) 125(1) . 2_755 yes
S(1) C(44) S(2) 175.4(6) . . yes

loop_
_geom_bond_atom_site_label_1
_geom_bond_atom_site_label_2
_geom_bond_distance
_geom_bond_site_symmetry_2
_geom_bond_publ_flag
Ni(1) N(1) 1.862(3) . yes
Ni(1) N(1) 1.862(3) 2_655 yes
Ni(1) N(2) 1.856(3) . yes
Ni(1) N(2) 1.856(3) 2_655 yes
S(1) C(44) 1.522(8) . yes
S(2) C(44) 1.540(8) . yes
N(1) C(1) 1.328(5) . yes
N(1) C(13) 1.423(5) 2_655 yes
N(2) C(4) 1.340(5) . yes
N(2) C(6) 1.424(5) . yes
C(1) C(2) 1.513(6) . yes
C(1) C(3) 1.394(6) . yes
C(2) H(1) 0.95 . no
C(2) H(2) 0.95 . no
C(2) H(3) 0.95 . no
C(3) C(4) 1.396(6) . yes
C(3) H(4) 0.95 . no
C(4) C(5) 1.493(6) . yes
C(5) H(5) 0.95 . no
C(5) H(6) 0.95 . no
C(5) H(7) 0.95 . no
C(6) C(7) 1.397(6) . yes
C(6) C(13) 1.405(5) . yes
C(7) C(8) 1.386(6) . yes
C(7) H(8) 0.95 . no
C(8) C(9) 1.506(6) . yes
C(8) C(10) 1.408(6) . yes
C(9) H(9) 0.95 . no
C(9) H(10) 0.95 . no
C(9) H(11) 0.95 . no
C(10) C(11) 1.513(7) . yes
C(10) C(12) 1.382(6) . yes
C(11) H(12) 0.95 . no
C(11) H(13) 0.95 . no
C(11) H(14) 0.95 . no
C(12) C(13) 1.383(6) . yes
C(12) H(15) 0.95 . no
C(14) C(15) 1.388(7) . yes
C(14) C(19) 1.443(7) . yes
C(14) C(22) 1.463(8) . yes
C(15) C(16) 1.429(6) . yes
C(15) C(25) 1.442(7) . yes
C(16) C(17) 1.374(7) . yes
C(16) C(27) 1.461(7) . yes
C(17) C(18) 1.431(7) . yes
C(17) C(30) 1.438(7) . yes
C(18) C(19) 1.403(7) . yes
C(18) C(32) 1.444(7) . yes
C(19) C(20) 1.461(8) . yes
C(20) C(21) 1.50(1) . yes
C(20) C(34) 1.35(1) . yes
C(21) C(22) 1.47(1) . yes
C(21) C(35) 1.37(1) . yes
C(22) C(23) 1.365(9) . yes
C(23) C(24) 1.378(9) . yes
C(23) C(37) 1.50(1) . yes
C(24) C(25) 1.355(9) . yes
C(24) C(38) 1.511(9) . yes
C(25) C(26) 1.469(8) . yes
C(26) C(27) 1.484(8) . yes
C(26) C(39) 1.381(9) . yes
C(27) C(28) 1.359(8) . yes
C(28) C(29) 1.377(9) . yes
C(28) C(40) 1.504(9) . yes
C(29) C(30) 1.382(9) . yes
C(29) C(41) 1.492(9) . yes
C(30) C(31) 1.467(9) . yes
C(31) C(32) 1.50(1) . yes
C(31) C(42) 1.349(9) . yes
C(32) C(33) 1.35(1) . yes
C(33) C(34) 1.38(1) . yes
C(33) C(36) 1.52(1) 2_755 yes
C(34) C(43) 1.51(1) 2_755 yes
C(35) C(36) 1.41(1) . yes
C(35) C(43) 1.42(1) . yes
C(36) C(37) 1.38(1) . yes
C(37) C(42) 1.42(1) 2_755 yes
C(38) C(41) 1.38(1) 2_755 yes
C(38) C(42) 1.41(1) 2_755 yes
C(39) C(40) 1.411(9) 2_755 yes
C(39) C(41) 1.413(9) 2_755 yes
C(40) C(40) 1.35(1) 2_755 yes
C(43) C(43) 1.38(2) 2_755 yes

loop_
_geom_contact_atom_site_label_1
_geom_contact_atom_site_label_2
_geom_contact_distance
_geom_contact_site_symmetry_2
_geom_contact_publ_flag
Ni(1) C(40) 3.230(6) 5_445 no
Ni(1) C(40) 3.230(6) 6_645 no
Ni(1) C(43) 3.249(7) 5_455 no
Ni(1) C(43) 3.249(7) 6_655 no
S(1) C(8) 3.475(5) . no
S(1) C(44) 3.595(5) 7_656 no
S(2) C(14) 3.568(5) 6_655 no
N(1) C(43) 3.408(7) 6_655 no
N(1) C(40) 3.434(6) 5_445 no
N(2) C(40) 3.589(7) 5_445 no
C(1) C(43) 3.397(8) 6_655 no
C(1) C(34) 3.553(8) 5_455 no
C(2) C(41) 3.518(7) 7_655 no
C(2) C(29) 3.585(7) 7_655 no
C(3) C(35) 3.176(8) 6_655 no
C(3) C(43) 3.402(8) 6_655 no
C(4) C(35) 3.327(8) 6_655 no
C(4) C(43) 3.594(8) 6_655 no
C(6) C(27) 3.567(7) 6_645 no
C(7) C(27) 3.309(7) 6_645 no
C(7) C(26) 3.371(7) 6_645 no
C(8) C(27) 3.209(7) 6_645 no
C(9) C(23) 3.585(7) . no
C(10) C(27) 3.349(7) 6_645 no
C(10) C(28) 3.547(7) 6_645 no
C(12) C(28) 3.242(7) 6_645 no
C(12) C(27) 3.551(7) 6_645 no
C(13) C(28) 3.282(7) 6_645 no
C(13) C(40) 3.550(7) 6_645 no
C(24) C(44) 3.414(8) . no
C(32) C(42) 3.448(7) 3_755 no
C(38) C(44) 3.445(8) . no

loop_
_geom_torsion_atom_site_label_1
_geom_torsion_atom_site_label_2
_geom_torsion_atom_site_label_3
_geom_torsion_atom_site_label_4
_geom_torsion_site_symmetry_2
_geom_torsion_site_symmetry_3
_geom_torsion_site_symmetry_4
_geom_torsion
_geom_torsion_publ_flag
Ni(1) N(1) C(1) C(2) . . . -161.9(3) no
Ni(1) N(1) C(1) C(3) . . . 14.7(6) no
Ni(1) N(1) C(13) C(6) . 2_655 2_655 17.3(4) no
Ni(1) N(1) C(13) C(12) . 2_655 2_655 -152.8(4) no
Ni(1) N(1) C(1) C(2) 2_655 2_655 2_655 -161.9(3) no
Ni(1) N(1) C(1) C(3) 2_655 2_655 2_655 14.7(6) no
Ni(1) N(1) C(13) C(6) 2_655 . . 17.3(4) no
Ni(1) N(1) C(13) C(12) 2_655 . . -152.8(4) no
Ni(1) N(2) C(4) C(3) . . . -14.1(6) no
Ni(1) N(2) C(4) C(5) . . . 162.2(3) no
Ni(1) N(2) C(6) C(7) . . . 151.1(4) no
Ni(1) N(2) C(6) C(13) . . . -18.6(4) no
Ni(1) N(2) C(4) C(3) 2_655 2_655 2_655 -14.1(6) no
Ni(1) N(2) C(4) C(5) 2_655 2_655 2_655 162.2(3) no
Ni(1) N(2) C(6) C(7) 2_655 2_655 2_655 151.1(4) no
Ni(1) N(2) C(6) C(13) 2_655 2_655 2_655 -18.6(4) no
N(1) Ni(1) N(1) C(1) . 2_655 2_655 64.3(3) no
N(1) Ni(1) N(1) C(13) . 2_655 . -112.8(3) no
N(1) Ni(1) N(2) C(4) . . . 25.7(4) no
N(1) Ni(1) N(2) C(6) . . . -158.4(3) no
N(1) Ni(1) N(2) C(4) . 2_655 2_655 -153.0(4) no
N(1) Ni(1) N(2) C(6) . 2_655 2_655 22.9(3) no
N(1) C(1) C(3) C(4) . . . 6.3(7) no
N(1) C(13) C(6) N(2) 2_655 2_655 2_655 0.8(5) no
N(1) C(13) C(6) C(7) 2_655 2_655 2_655 -169.8(4) no
N(1) C(13) C(12) C(10) 2_655 2_655 2_655 170.1(4) no
N(2) Ni(1) N(1) C(1) . . . -25.9(4) no
N(2) Ni(1) N(1) C(13) . . 2_655 157.1(3) no
N(2) Ni(1) N(1) C(1) . 2_655 2_655 154.5(4) no
N(2) Ni(1) N(1) C(13) . 2_655 . -22.5(3) no
N(2) Ni(1) N(2) C(4) . 2_655 2_655 116.4(3) no
N(2) Ni(1) N(2) C(6) . 2_655 2_655 -67.8(3) no
N(2) C(4) C(3) C(1) . . . -6.7(7) no
N(2) C(6) C(7) C(8) . . . -170.9(4) no
N(2) C(6) C(13) C(12) . . . 171.8(4) no
C(1) N(1) C(13) C(6) . 2_655 2_655 -159.7(4) no
C(1) N(1) C(13) C(12) . 2_655 2_655 30.2(7) no
C(1) C(3) C(4) C(5) . . . 176.8(4) no
C(2) C(1) N(1) C(13) . . 2_655 14.7(6) no
C(2) C(1) C(3) C(4) . . . -176.9(4) no
C(3) C(1) N(1) C(13) . . 2_655 -168.7(4) no
C(3) C(4) N(2) C(6) . . . 170.6(4) no
C(4) N(2) C(6) C(7) . . . -33.0(7) no
C(4) N(2) C(6) C(13) . . . 157.3(4) no
C(5) C(4) N(2) C(6) . . . -13.1(6) no
C(6) C(7) C(8) C(9) . . . 177.0(4) no
C(6) C(7) C(8) C(10) . . . 0.5(7) no
C(6) C(13) C(12) C(10) . . . 0.5(7) no
C(7) C(6) C(13) C(12) . . . 1.2(6) no
C(7) C(8) C(10) C(11) . . . 176.1(4) no
C(7) C(8) C(10) C(12) . . . 1.2(6) no
C(8) C(7) C(6) C(13) . . . -1.7(7) no
C(8) C(10) C(12) C(13) . . . -1.7(7) no
C(9) C(8) C(10) C(11) . . . -0.3(7) no
C(9) C(8) C(10) C(12) . . . -175.3(4) no
C(11) C(10) C(12) C(13) . . . -176.6(4) no
C(14) C(15) C(16) C(17) . . . 0.5(7) no
C(14) C(15) C(16) C(27) . . . -142.4(5) no
C(14) C(15) C(25) C(24) . . . 0.4(7) no
C(14) C(15) C(25) C(26) . . . 142.6(5) no
C(14) C(19) C(18) C(17) . . . 0.3(7) no
C(14) C(19) C(18) C(32) . . . 138.7(5) no
C(14) C(19) C(20) C(21) . . . -0.7(6) no
C(14) C(19) C(20) C(34) . . . -142.0(6) no
C(14) C(22) C(21) C(20) . . . -0.1(6) no
C(14) C(22) C(21) C(35) . . . 141.3(6) no
C(14) C(22) C(23) C(24) . . . 0.4(9) no
C(14) C(22) C(23) C(37) . . . -138.4(6) no
C(15) C(14) C(19) C(18) . . . 0.1(7) no
C(15) C(14) C(19) C(20) . . . 143.2(5) no
C(15) C(14) C(22) C(21) . . . -143.4(5) no
C(15) C(14) C(22) C(23) . . . -1.0(7) no
C(15) C(16) C(17) C(18) . . . -0.1(7) no
C(15) C(16) C(17) C(30) . . . -139.0(5) no
C(15) C(16) C(27) C(26) . . . 0.8(5) no
C(15) C(16) C(27) C(28) . . . 143.1(5) no
C(15) C(25) C(24) C(23) . . . -0.9(8) no
C(15) C(25) C(24) C(38) . . . 137.1(6) no
C(15) C(25) C(26) C(27) . . . 0.0(5) no
C(15) C(25) C(26) C(39) . . . -142.0(5) no
C(16) C(15) C(14) C(19) . . . -0.4(7) no
C(16) C(15) C(14) C(22) . . . 138.7(5) no
C(16) C(15) C(25) C(24) . . . -141.7(5) no
C(16) C(15) C(25) C(26) . . . 0.5(5) no
C(16) C(17) C(18) C(19) . . . -0.3(7) no
C(16) C(17) C(18) C(32) . . . -141.6(5) no
C(16) C(17) C(30) C(29) . . . 0.8(8) no
C(16) C(17) C(30) C(31) . . . 142.4(5) no
C(16) C(27) C(26) C(25) . . . -0.5(5) no
C(16) C(27) C(26) C(39) . . . 143.0(5) no
C(16) C(27) C(28) C(29) . . . 0.4(8) no
C(16) C(27) C(28) C(40) . . . -138.6(6) no
C(17) C(16) C(15) C(25) . . . 142.1(5) no
C(17) C(16) C(27) C(26) . . . -142.8(5) no
C(17) C(16) C(27) C(28) . . . -0.5(7) no
C(17) C(18) C(19) C(20) . . . -138.7(5) no
C(17) C(18) C(32) C(31) . . . -0.9(6) no
C(17) C(18) C(32) C(33) . . . 141.6(6) no
C(17) C(30) C(29) C(28) . . . -0.9(9) no
C(17) C(30) C(29) C(41) . . . 138.3(5) no
C(17) C(30) C(31) C(32) . . . 0.2(6) no
C(17) C(30) C(31) C(42) . . . -141.9(6) no
C(18) C(17) C(16) C(27) . . . 138.8(5) no
C(18) C(17) C(30) C(29) . . . -142.3(5) no
C(18) C(17) C(30) C(31) . . . -0.8(6) no
C(18) C(19) C(14) C(22) . . . -142.5(5) no
C(18) C(19) C(20) C(21) . . . 142.2(5) no
C(18) C(19) C(20) C(34) . . . 1.0(8) no
C(18) C(32) C(31) C(30) . . . 0.4(6) no
C(18) C(32) C(31) C(42) . . . 143.6(5) no
C(18) C(32) C(33) C(34) . . . 0(1) no
C(18) C(32) C(33) C(36) . . 2_755 -139.3(6) no
C(19) C(14) C(15) C(25) . . . -138.6(5) no
C(19) C(14) C(22) C(21) . . . -0.3(6) no
C(19) C(14) C(22) C(23) . . . 142.1(5) no
C(19) C(18) C(17) C(30) . . . 142.4(5) no
C(19) C(18) C(32) C(31) . . . -142.9(5) no
C(19) C(18) C(32) C(33) . . . -0.4(8) no
C(19) C(20) C(21) C(22) . . . 0.5(6) no
C(19) C(20) C(21) C(35) . . . -141.2(6) no
C(19) C(20) C(34) C(33) . . . -1(1) no
C(19) C(20) C(34) C(43) . . 2_755 137.7(7) no
C(20) C(19) C(14) C(22) . . . 0.7(6) no
C(20) C(19) C(18) C(32) . . . -0.3(8) no
C(20) C(21) C(22) C(23) . . . -141.9(5) no
C(20) C(21) C(35) C(36) . . . 139.0(8) no
C(20) C(21) C(35) C(43) . . . -2(1) no
C(20) C(34) C(33) C(32) . . . 0(1) no
C(20) C(34) C(33) C(36) . . 2_755 142.8(6) no
C(20) C(34) C(43) C(35) . 2_755 2_755 -144.0(6) no
C(20) C(34) C(43) C(43) . 2_755 . 0.2(8) no
C(21) C(20) C(34) C(33) . . . -136.6(7) no
C(21) C(20) C(34) C(43) . . 2_755 2.0(9) no
C(21) C(22) C(23) C(24) . . . 137.7(7) no
C(21) C(22) C(23) C(37) . . . -1.2(8) no
C(21) C(35) C(36) C(33) . . 2_755 -144.5(6) no
C(21) C(35) C(36) C(37) . . . -2(1) no
C(21) C(35) C(43) C(34) . . 2_755 144.6(7) no
C(21) C(35) C(43) C(43) . . 2_755 4(1) no
C(22) C(14) C(15) C(25) . . . 0.6(6) no
C(22) C(21) C(20) C(34) . . . 140.5(6) no
C(22) C(21) C(35) C(36) . . . 2.1(9) no
C(22) C(21) C(35) C(43) . . . -138.8(8) no
C(22) C(23) C(24) C(25) . . . 0.5(9) no
C(22) C(23) C(24) C(38) . . . -142.4(5) no
C(22) C(23) C(37) C(36) . . . 1.3(9) no
C(22) C(23) C(37) C(42) . . 2_755 143.8(6) no
C(23) C(22) C(21) C(35) . . . -0.5(9) no
C(23) C(24) C(25) C(26) . . . -139.4(6) no
C(23) C(24) C(38) C(41) . . 2_755 144.6(6) no
C(23) C(24) C(38) C(42) . . 2_755 0.3(6) no
C(23) C(37) C(36) C(33) . . 2_755 138.0(6) no
C(23) C(37) C(36) C(35) . . . 0(1) no
C(23) C(37) C(42) C(31) . 2_755 2_755 -142.8(6) no
C(23) C(37) C(42) C(38) . 2_755 . 0.2(6) no
C(24) C(23) C(37) C(36) . . . -142.6(7) no
C(24) C(23) C(37) C(42) . . 2_755 -0.1(7) no
C(24) C(25) C(26) C(27) . . . 143.3(5) no
C(24) C(25) C(26) C(39) . . . 1.4(8) no
C(24) C(38) C(41) C(29) . 2_755 2_755 -139.7(5) no
C(24) C(38) C(41) C(39) . 2_755 . -2.1(8) no
C(24) C(38) C(42) C(31) . 2_755 2_755 143.5(6) no
C(24) C(38) C(42) C(37) . 2_755 . -0.3(6) no
C(25) C(15) C(16) C(27) . . . -0.9(5) no
C(25) C(24) C(23) C(37) . . . 142.8(5) no
C(25) C(24) C(38) C(41) . . 2_755 1.8(8) no
C(25) C(24) C(38) C(42) . . 2_755 -142.6(6) no
C(25) C(26) C(27) C(28) . . . -142.5(5) no
C(25) C(26) C(39) C(40) . . 2_755 137.3(6) no
C(25) C(26) C(39) C(41) . . 2_755 -1.6(8) no
C(26) C(25) C(24) C(38) . . . -1.4(8) no
C(26) C(27) C(28) C(29) . . . 138.0(6) no
C(26) C(27) C(28) C(40) . . . -1.0(8) no
C(26) C(39) C(40) C(28) . 2_755 2_755 -142.2(6) no
C(26) C(39) C(40) C(40) . 2_755 . -0.9(8) no
C(26) C(39) C(41) C(29) . 2_755 2_755 143.6(5) no
C(26) C(39) C(41) C(38) . 2_755 . 2.0(8) no
C(27) C(16) C(17) C(30) . . . -0.1(7) no
C(27) C(26) C(39) C(40) . . 2_755 -0.2(9) no
C(27) C(26) C(39) C(41) . . 2_755 -139.0(6) no
C(27) C(28) C(29) C(30) . . . 0.3(9) no
C(27) C(28) C(29) C(41) . . . -142.4(6) no
C(27) C(28) C(40) C(39) . . 2_755 144.0(6) no
C(27) C(28) C(40) C(40) . . 2_755 0.0(7) no
C(28) C(27) C(26) C(39) . . . 1.1(8) no
C(28) C(29) C(30) C(31) . . . -138.1(6) no
C(28) C(29) C(41) C(38) . . 2_755 143.4(6) no
C(28) C(29) C(41) C(39) . . 2_755 -1.1(7) no
C(28) C(40) C(39) C(41) . 2_755 . -0.9(7) no
C(28) C(40) C(40) C(28) . 2_755 2_755 138.2(8) no
C(28) C(40) C(40) C(39) . 2_755 . 0.9(6) no
C(29) C(28) C(40) C(39) . . 2_755 0.1(6) no
C(29) C(28) C(40) C(40) . . 2_755 -143.8(5) no
C(29) C(30) C(31) C(32) . . . 141.8(5) no
C(29) C(30) C(31) C(42) . . . -0.3(8) no
C(29) C(41) C(38) C(42) . 2_755 . -1.3(9) no
C(29) C(41) C(39) C(40) . 2_755 . 1.3(7) no
C(30) C(17) C(18) C(32) . . . 1.0(6) no
C(30) C(29) C(28) C(40) . . . 143.3(5) no
C(30) C(29) C(41) C(38) . . 2_755 -0.3(8) no
C(30) C(29) C(41) C(39) . . 2_755 -144.8(6) no
C(30) C(31) C(32) C(33) . . . -141.0(6) no
C(30) C(31) C(42) C(37) . . 2_755 138.1(7) no
C(30) C(31) C(42) C(38) . . 2_755 -1.3(9) no
C(31) C(30) C(29) C(41) . . . 1.1(7) no
C(31) C(32) C(33) C(34) . . . 136.9(7) no
C(31) C(32) C(33) C(36) . . 2_755 -2.9(9) no
C(31) C(42) C(37) C(36) . 2_755 2_755 -2(1) no
C(31) C(42) C(38) C(41) . 2_755 . 2(1) no
C(32) C(31) C(42) C(37) . . 2_755 0.3(9) no
C(32) C(31) C(42) C(38) . . 2_755 -139.1(7) no
C(32) C(33) C(34) C(43) . . 2_755 -142.7(6) no
C(32) C(33) C(36) C(35) . 2_755 2_755 145.5(7) no
C(32) C(33) C(36) C(37) . 2_755 2_755 1(1) no
C(33) C(32) C(31) C(42) . . . 2.1(8) no
C(33) C(34) C(43) C(35) . 2_755 2_755 -0.4(8) no
C(33) C(34) C(43) C(43) . 2_755 . 143.9(6) no
C(33) C(36) C(35) C(43) 2_755 2_755 2_755 -0.9(8) no
C(33) C(36) C(37) C(42) 2_755 2_755 . 1(1) no
C(34) C(20) C(21) C(35) . . . -1(1) no
C(34) C(33) C(36) C(35) . 2_755 2_755 0.6(8) no
C(34) C(33) C(36) C(37) . 2_755 2_755 -143.5(8) no
C(34) C(43) C(35) C(36) 2_755 2_755 2_755 0.8(8) no
C(34) C(43) C(43) C(34) 2_755 . 2_755 -140.4(9) no
C(34) C(43) C(43) C(35) 2_755 . . -3.6(8) no
C(35) C(36) C(37) C(42) . . 2_755 -136.8(8) no
C(35) C(43) C(43) C(35) . 2_755 2_755 133(1) no
C(36) C(33) C(34) C(43) 2_755 2_755 . -0.1(8) no
C(36) C(35) C(43) C(43) . . 2_755 -139.3(8) no
C(36) C(37) C(42) C(38) . 2_755 . 141.3(7) no
C(37) C(23) C(24) C(38) . . . -0.1(6) no
C(37) C(36) C(35) C(43) . . . 141.6(7) no
C(37) C(42) C(38) C(41) 2_755 . 2_755 -141.7(6) no
C(38) C(41) C(39) C(40) 2_755 . 2_755 -140.3(6) no
C(39) C(40) C(40) C(39) 2_755 . 2_755 -136.3(9) no
C(39) C(41) C(38) C(42) 2_755 . 2_755 136.3(7) no
C(40) C(28) C(29) C(41) . . . 0.6(6) no
C(40) C(40) C(39) C(41) 2_755 . 2_755 140.5(5) no
